data_7056444
loop_
_publ_author_name
'Radi, Smaail'
'El-Massaoudi, Mohamed'
'Benaissa, Houria'
'Adarsh, N. N.'
'Ferbinteanu, Marilena'
'Devlin, Eamonn'
'Sanakis, Yiannis'
'Garcia, Yann'

_publ_section_title
;
 Crystal engineering of a series of complexes and coordination polymers
 based on pyrazole-carboxylic acid ligands
;
_journal_name_full 'New J. Chem.'
_journal_paper_doi 10.1039/C7NJ01714F
_journal_year 2017
_chemical_formula_moiety 'C20 H34 Co N6 O10'
_chemical_formula_sum 'C20 H34 Co N6 O10'
_chemical_formula_weight 577.46
_space_group_crystal_system triclinic
_space_group_IT_number 2
_space_group_name_Hall '-P 1'
_space_group_name_H-M_alt 'P -1'
_symmetry_space_group_name_Hall '-P 1'
_symmetry_space_group_name_H-M 'P -1'
_atom_sites_solution_hydrogens geom
_atom_sites_solution_primary direct
_atom_sites_solution_secondary difmap
_audit_update_record
;
2016-11-06 deposited with the CCDC.
2017-06-27 downloaded from the CCDC.
;
_cell_angle_alpha 92.976(7)
_cell_angle_beta 106.274(8)
_cell_angle_gamma 111.903(8)
_cell_formula_units_Z 1
_cell_length_a 8.7238(9)
_cell_length_b 8.9070(8)
_cell_length_c 9.5349(9)
_cell_measurement_reflns_used 5093
_cell_measurement_temperature 293
_cell_measurement_theta_max 27.50
_cell_measurement_theta_min 3.10
_cell_volume 649.61(12)
_computing_cell_refinement 'CrystalClear-SM Expert 2.0 r8'
_computing_data_collection 'CrystalClear-SM Expert 2.0 r8 (Rigaku, 2011)'
_computing_data_reduction 'CrystalClear-SM Expert 2.0 r8'
_computing_molecular_graphics 'CrystalStructure 4.2'
_computing_publication_material 'CrystalStructure 4.2 (Rigaku, 2015)'
_computing_structure_refinement 'SHELXL97 (Sheldrick, 2008)'
_computing_structure_solution 'SIR92 (Altomare, et al., 1994)'
_diffrn_ambient_temperature 293
_diffrn_detector_area_resol_mean 10.000
_diffrn_measured_fraction_theta_full 0.998
_diffrn_measured_fraction_theta_max 0.998
_diffrn_measurement_device_type 'Rigaku R-AXIS RAPID II'
_diffrn_measurement_method \w
_diffrn_radiation_type 'Mo K\a'
_diffrn_radiation_wavelength 0.71075
_diffrn_reflns_av_R_equivalents 0.0992
_diffrn_reflns_Laue_measured_fraction_full 0.000
_diffrn_reflns_Laue_measured_fraction_max 0.000
_diffrn_reflns_limit_h_max 11
_diffrn_reflns_limit_h_min -11
_diffrn_reflns_limit_k_max 11
_diffrn_reflns_limit_k_min -11
_diffrn_reflns_limit_l_max 12
_diffrn_reflns_limit_l_min -12
_diffrn_reflns_number 10348
_diffrn_reflns_point_group_measured_fraction_full 0.000
_diffrn_reflns_point_group_measured_fraction_max 0.000
_diffrn_reflns_theta_full 27.480
_diffrn_reflns_theta_max 27.480
_diffrn_reflns_theta_min 3.065
_diffrn_standards_number 0
_exptl_absorpt_coefficient_mu 0.724
_exptl_absorpt_correction_T_max 0.944
_exptl_absorpt_correction_T_min 0.806
_exptl_absorpt_correction_type multi-scan
_exptl_absorpt_process_details 'ABSCOR (Rigaku, 1995)'
_exptl_crystal_colour pink
_exptl_crystal_density_diffrn 1.476
_exptl_crystal_density_method 'not measured'
_exptl_crystal_description prism
_exptl_crystal_F_000 303.00
_exptl_crystal_size_max 0.100
_exptl_crystal_size_mid 0.100
_exptl_crystal_size_min 0.080
_refine_diff_density_max 0.73
_refine_diff_density_min -0.88
_refine_ls_extinction_method none
_refine_ls_goodness_of_fit_ref 1.094
_refine_ls_hydrogen_treatment mixed
_refine_ls_number_parameters 177
_refine_ls_number_reflns 2976
_refine_ls_number_restraints 0
_refine_ls_R_factor_all 0.1437
_refine_ls_R_factor_gt 0.0806
_refine_ls_shift/su_max 0.000
_refine_ls_structure_factor_coef Fsqd
_refine_ls_weighting_details 'w = 1/[\s^2^(Fo^2^)+(0.0949P)^2^+1.7202P] where P=(Fo^2^+2Fc^2^)/3'
_refine_ls_weighting_scheme calc
_refine_ls_wR_factor_gt 0.1787
_refine_ls_wR_factor_ref 0.2505
_reflns_number_gt 1696
_reflns_number_total 2976
_reflns_threshold_expression F^2^>2.0\s(F^2^)
_cod_data_source_file c7nj01714f2.cif
_cod_data_source_block 2
_cod_database_code 7056444

loop_
_space_group_symop_id
_space_group_symop_operation_xyz
1 +X,+Y,+Z
2 -X,-Y,-Z

loop_
_atom_site_label
_atom_site_type_symbol
_atom_site_fract_x
_atom_site_fract_y
_atom_site_fract_z
_atom_site_U_iso_or_equiv
_atom_site_adp_type
_atom_site_occupancy
_atom_site_symmetry_multiplicity
_atom_site_calc_flag
_atom_site_refinement_flags
Co1 Co 0.5000 0.5000 1.0000 0.0375(4) Uani 1 2 d S
O1 O 0.2732(5) 0.3295(5) 0.8481(5) 0.0433(10) Uani 1 1 d .
O2 O 0.1511(6) 0.0818(6) 0.7052(5) 0.0603(13) Uani 1 1 d .
O3 O 0.5867(6) 0.5906(5) 0.8229(5) 0.0473(11) Uani 1 1 d .
O4 O 0.070(3) 0.501(4) 0.508(3) 0.294(9) Uani 1 1 d .
O5 O 0.1085(9) -0.1685(9) 0.4847(11) 0.090(2) Uani 1 1 d .
N1 N 0.5705(6) 0.2985(6) 0.9656(5) 0.0348(11) Uani 1 1 d .
N2 N 0.7106(6) 0.2581(6) 0.9997(5) 0.0374(11) Uani 1 1 d .
N3 N 0.5644(7) 0.6955(7) 0.6090(6) 0.0484(13) Uani 1 1 d .
C1 C 0.2766(8) 0.1956(8) 0.7974(7) 0.0416(14) Uani 1 1 d .
C2 C 0.4472(7) 0.1797(7) 0.8599(6) 0.0355(13) Uani 1 1 d .
C3 C 0.5047(8) 0.0620(7) 0.8250(7) 0.0437(15) Uani 1 1 d .
H3 H 0.4410 -0.0336 0.7543 0.052 Uiso 1 1 calc R
C4 C 0.6734(8) 0.1143(7) 0.9148(7) 0.0414(14) Uani 1 1 d .
C5 C 0.8067(9) 0.0423(9) 0.9319(9) 0.063(2) Uani 1 1 d .
H5A H 0.8800 0.0899 0.8734 0.075 Uiso 1 1 calc R
H5B H 0.7486 -0.0745 0.8988 0.075 Uiso 1 1 calc R
H5C H 0.8769 0.0654 1.0343 0.075 Uiso 1 1 calc R
C6 C 0.8714(7) 0.3677(8) 1.1162(7) 0.0451(15) Uani 1 1 d .
H6A H 0.9063 0.3047 1.1891 0.054 Uiso 1 1 calc R
H6B H 0.8483 0.4508 1.1659 0.054 Uiso 1 1 calc R
C7 C 1.0213(9) 0.4523(9) 1.0569(9) 0.062(2) Uani 1 1 d .
H7A H 1.1226 0.5249 1.1385 0.074 Uiso 1 1 calc R
H7B H 1.0516 0.3698 1.0153 0.074 Uiso 1 1 calc R
C8 C 0.5011(8) 0.6274(7) 0.7124(7) 0.0417(14) Uani 1 1 d .
H8 H 0.3852 0.6057 0.7016 0.050 Uiso 1 1 calc R
C9 C 0.7432(10) 0.7265(10) 0.6184(9) 0.064(2) Uani 1 1 d .
H9A H 0.7993 0.8351 0.5996 0.077 Uiso 1 1 calc R
H9B H 0.7429 0.6473 0.5460 0.077 Uiso 1 1 calc R
H9C H 0.8053 0.7174 0.7158 0.077 Uiso 1 1 calc R
C10 C 0.4595(12) 0.7395(11) 0.4854(9) 0.075(2) Uani 1 1 d .
H10A H 0.5244 0.8496 0.4745 0.090 Uiso 1 1 calc R
H10B H 0.3547 0.7333 0.5035 0.090 Uiso 1 1 calc R
H10C H 0.4298 0.6649 0.3962 0.090 Uiso 1 1 calc R
H2 H 0.013(11) -0.160(9) 0.413(9) 0.07(2) Uiso 1 1 d .
H4 H 0.067(10) -0.196(10) 0.554(8) 0.05(3) Uiso 1 1 d .

loop_
_atom_site_aniso_label
_atom_site_aniso_U_11
_atom_site_aniso_U_22
_atom_site_aniso_U_33
_atom_site_aniso_U_23
_atom_site_aniso_U_13
_atom_site_aniso_U_12
Co1 0.0310(6) 0.0386(7) 0.0395(7) 0.0048(5) 0.0076(5) 0.0133(5)
O1 0.034(2) 0.046(2) 0.045(2) 0.006(2) 0.0052(18) 0.0164(19)
O2 0.042(3) 0.057(3) 0.060(3) -0.010(2) -0.006(2) 0.016(2)
O3 0.044(2) 0.047(3) 0.053(3) 0.015(2) 0.018(2) 0.017(2)
O4 0.26(3) 0.309(17) 0.37(2) 0.078(16) 0.10(3) 0.18(2)
O5 0.073(5) 0.089(5) 0.109(6) 0.002(4) 0.013(5) 0.047(4)
N1 0.029(2) 0.039(3) 0.033(2) 0.007(2) 0.007(2) 0.011(2)
N2 0.029(2) 0.043(3) 0.039(3) 0.010(2) 0.008(2) 0.016(2)
N3 0.052(3) 0.051(3) 0.049(3) 0.013(3) 0.020(3) 0.025(3)
C1 0.035(3) 0.054(4) 0.033(3) 0.005(3) 0.008(3) 0.017(3)
C2 0.037(3) 0.041(3) 0.028(3) 0.009(2) 0.013(2) 0.013(3)
C3 0.044(3) 0.035(3) 0.048(4) 0.004(3) 0.018(3) 0.010(3)
C4 0.043(3) 0.038(3) 0.052(4) 0.013(3) 0.023(3) 0.021(3)
C5 0.052(4) 0.053(4) 0.095(6) 0.012(4) 0.031(4) 0.030(4)
C6 0.031(3) 0.056(4) 0.044(4) 0.011(3) 0.006(3) 0.016(3)
C7 0.035(4) 0.061(5) 0.077(5) 0.017(4) 0.007(3) 0.013(3)
C8 0.043(3) 0.038(3) 0.045(4) 0.006(3) 0.018(3) 0.015(3)
C9 0.057(4) 0.072(5) 0.066(5) 0.026(4) 0.032(4) 0.019(4)
C10 0.101(7) 0.090(6) 0.064(5) 0.039(5) 0.034(5) 0.061(6)

loop_
_atom_type_symbol
_atom_type_description
_atom_type_scat_dispersion_real
_atom_type_scat_dispersion_imag
_atom_type_scat_source
C C 0.0033 0.0016
;
International Tables for Crystallography
(Vol. C, Tables 4.2.6.8 and 6.1.1.4)
;
H H 0.0000 0.0000
;
International Tables for Crystallography
(Vol. C, Table 6.1.1.4)
;
Co Co 0.3494 0.9721
;
International Tables for Crystallography
(Vol. C, Tables 4.2.6.8 and 6.1.1.4)
;
N N 0.0061 0.0033
;
International Tables for Crystallography
(Vol. C, Tables 4.2.6.8 and 6.1.1.4)
;
O O 0.0106 0.0060
;
International Tables for Crystallography
(Vol. C, Tables 4.2.6.8 and 6.1.1.4)
;

loop_
_geom_angle_atom_site_label_1
_geom_angle_atom_site_label_2
_geom_angle_atom_site_label_3
_geom_angle
_geom_angle_site_symmetry_1
_geom_angle_site_symmetry_3
O1 Co1 O1 179.998(1) . 2_667
O1 Co1 O3 89.41(17) . .
O1 Co1 O3 90.59(17) 2_667 .
O1 Co1 O3 90.59(17) . 2_667
O1 Co1 O3 89.41(17) 2_667 2_667
O3 Co1 O3 179.999(2) . 2_667
O1 Co1 N1 101.97(17) . 2_667
O1 Co1 N1 78.03(17) 2_667 2_667
O3 Co1 N1 91.37(17) . 2_667
O3 Co1 N1 88.63(17) 2_667 2_667
O1 Co1 N1 78.03(17) . .
O1 Co1 N1 101.97(17) 2_667 .
O3 Co1 N1 88.63(17) . .
O3 Co1 N1 91.37(17) 2_667 .
N1 Co1 N1 180.000(2) 2_667 .
C1 O1 Co1 117.3(4) . .
C8 O3 Co1 126.2(4) . .
H2 O5 H4 101(7) . .
C2 N1 N2 105.6(5) . .
C2 N1 Co1 112.0(4) . .
N2 N1 Co1 141.4(4) . .
C4 N2 N1 110.8(5) . .
C4 N2 C6 130.3(5) . .
N1 N2 C6 118.9(5) . .
C8 N3 C10 121.6(6) . .
C8 N3 C9 119.8(6) . .
C10 N3 C9 118.6(6) . .
O2 C1 O1 124.8(6) . .
O2 C1 C2 119.9(6) . .
O1 C1 C2 115.2(5) . .
N1 C2 C3 111.0(5) . .
N1 C2 C1 117.0(5) . .
C3 C2 C1 132.0(6) . .
C4 C3 C2 106.2(5) . .
C4 C3 H3 126.9 . .
C2 C3 H3 126.9 . .
N2 C4 C3 106.3(5) . .
N2 C4 C5 121.2(6) . .
C3 C4 C5 132.5(6) . .
C4 C5 H5A 109.5 . .
C4 C5 H5B 109.5 . .
H5A C5 H5B 109.5 . .
C4 C5 H5C 109.5 . .
H5A C5 H5C 109.5 . .
H5B C5 H5C 109.5 . .
N2 C6 C7 113.0(5) . .
N2 C6 H6A 109.0 . .
C7 C6 H6A 109.0 . .
N2 C6 H6B 109.0 . .
C7 C6 H6B 109.0 . .
H6A C6 H6B 107.8 . .
C7 C7 C6 112.8(7) 2_767 .
C7 C7 H7A 109.0 2_767 .
C6 C7 H7A 109.0 . .
C7 C7 H7B 109.0 2_767 .
C6 C7 H7B 109.0 . .
H7A C7 H7B 107.8 . .
O3 C8 N3 124.4(6) . .
O3 C8 H8 117.8 . .
N3 C8 H8 117.8 . .
N3 C9 H9A 109.5 . .
N3 C9 H9B 109.5 . .
H9A C9 H9B 109.5 . .
N3 C9 H9C 109.5 . .
H9A C9 H9C 109.5 . .
H9B C9 H9C 109.5 . .
N3 C10 H10A 109.5 . .
N3 C10 H10B 109.5 . .
H10A C10 H10B 109.5 . .
N3 C10 H10C 109.5 . .
H10A C10 H10C 109.5 . .
H10B C10 H10C 109.5 . .

loop_
_geom_bond_atom_site_label_1
_geom_bond_atom_site_label_2
_geom_bond_distance
_geom_bond_site_symmetry_2
Co1 O1 2.060(4) .
Co1 O1 2.060(4) 2_667
Co1 O3 2.116(4) .
Co1 O3 2.116(4) 2_667
Co1 N1 2.141(5) 2_667
Co1 N1 2.141(5) .
O1 C1 1.278(7) .
O2 C1 1.240(7) .
O3 C8 1.246(7) .
O4 O4 1.18(3) 2_566
O5 H2 0.95(8) .
O5 H4 0.84(7) .
N1 C2 1.314(7) .
N1 N2 1.359(6) .
N2 C4 1.355(8) .
N2 C6 1.465(7) .
N3 C8 1.327(8) .
N3 C10 1.446(9) .
N3 C9 1.454(9) .
C1 C2 1.503(8) .
C2 C3 1.382(8) .
C3 C4 1.363(8) .
C3 H3 0.9300 .
C4 C5 1.501(8) .
C5 H5A 0.9600 .
C5 H5B 0.9600 .
C5 H5C 0.9600 .
C6 C7 1.524(9) .
C6 H6A 0.9700 .
C6 H6B 0.9700 .
C7 C7 1.463(14) 2_767
C7 H7A 0.9700 .
C7 H7B 0.9700 .
C8 H8 0.9300 .
C9 H9A 0.9600 .
C9 H9B 0.9600 .
C9 H9C 0.9600 .
C10 H10A 0.9600 .
C10 H10B 0.9600 .
C10 H10C 0.9600 .

loop_
_geom_hbond_atom_site_label_D
_geom_hbond_atom_site_label_H
_geom_hbond_atom_site_label_A
_geom_hbond_site_symmetry_A
_geom_hbond_distance_DA
_geom_hbond_distance_DH
_geom_hbond_distance_HA
_geom_hbond_angle_DHA
_geom_hbond_publ_flag
O5 H2 O2 2_556 2.856(10) 0.95(9) 1.93(9) 165(7) no
O5 H4 O2 . 2.826(11) 0.84(9) 2.53(8) 102(6) no
O5 H4 O4 2_556 2.80(3) 0.84(9) 2.49(8) 103(6) no

loop_
_geom_torsion_atom_site_label_1
_geom_torsion_atom_site_label_2
_geom_torsion_atom_site_label_3
_geom_torsion_atom_site_label_4
_geom_torsion
_geom_torsion_site_symmetry_1
_geom_torsion_site_symmetry_4
O1 Co1 O1 C1 -153(10) 2_667 .
O3 Co1 O1 C1 84.6(4) . .
O3 Co1 O1 C1 -95.4(4) 2_667 .
N1 Co1 O1 C1 175.9(4) 2_667 .
N1 Co1 O1 C1 -4.1(4) . .
O1 Co1 O3 C8 48.9(5) . .
O1 Co1 O3 C8 -131.1(5) 2_667 .
O3 Co1 O3 C8 111(16) 2_667 .
N1 Co1 O3 C8 -53.1(5) 2_667 .
N1 Co1 O3 C8 126.9(5) . .
O1 Co1 N1 C2 6.1(4) . .
O1 Co1 N1 C2 -173.9(4) 2_667 .
O3 Co1 N1 C2 -83.6(4) . .
O3 Co1 N1 C2 96.4(4) 2_667 .
N1 Co1 N1 C2 -55(53) 2_667 .
O1 Co1 N1 N2 172.4(6) . .
O1 Co1 N1 N2 -7.6(6) 2_667 .
O3 Co1 N1 N2 82.7(6) . .
O3 Co1 N1 N2 -97.3(6) 2_667 .
N1 Co1 N1 N2 111(53) 2_667 .
C2 N1 N2 C4 0.0(6) . .
Co1 N1 N2 C4 -166.8(5) . .
C2 N1 N2 C6 -179.7(5) . .
Co1 N1 N2 C6 13.4(8) . .
Co1 O1 C1 O2 -179.7(5) . .
Co1 O1 C1 C2 1.6(7) . .
N2 N1 C2 C3 0.2(6) . .
Co1 N1 C2 C3 171.4(4) . .
N2 N1 C2 C1 -178.4(4) . .
Co1 N1 C2 C1 -7.2(6) . .
O2 C1 C2 N1 -174.7(5) . .
O1 C1 C2 N1 4.1(8) . .
O2 C1 C2 C3 7.1(10) . .
O1 C1 C2 C3 -174.2(6) . .
N1 C2 C3 C4 -0.4(7) . .
C1 C2 C3 C4 177.9(6) . .
N1 N2 C4 C3 -0.3(6) . .
C6 N2 C4 C3 179.4(5) . .
N1 N2 C4 C5 -179.6(6) . .
C6 N2 C4 C5 0.1(10) . .
C2 C3 C4 N2 0.4(6) . .
C2 C3 C4 C5 179.6(7) . .
C4 N2 C6 C7 68.0(8) . .
N1 N2 C6 C7 -112.4(6) . .
N2 C6 C7 C7 57.3(11) . 2_767
Co1 O3 C8 N3 174.7(4) . .
C10 N3 C8 O3 -178.2(6) . .
C9 N3 C8 O3 2.1(10) . .
